data_7007659
loop_
_publ_author_name
'Cotton, F. Albert'
'Murillo, Carlos A.'
'Wang, Xiaoping'
'Wilkinson, Chad C.'

_publ_section_title
;
 Strong reducing agents containing dimolybdenum Mo2(4+) units and their
 oxidized cations with Mo2(5+/6+) cores stabilized by bicyclic
 guanidinate anions with a seven-membered ring.
;
_journal_issue 38
_journal_name_full 'Dalton transactions (Cambridge, England : 2003)'
_journal_page_first 4623
_journal_page_last 4631
_journal_paper_doi 10.1039/b608422b
_journal_year 2006
_chemical_formula_moiety 'C30 H52 Cl5 Mo2 N12'
_chemical_formula_sum 'C30 H52 Cl5 Mo2 N12'
_chemical_formula_weight 949.97
_chemical_name_systematic
;
?
;
_space_group_IT_number 2
_symmetry_cell_setting triclinic
_symmetry_space_group_name_Hall '-P 1'
_symmetry_space_group_name_H-M 'P -1'
_atom_sites_solution_hydrogens geom
_atom_sites_solution_primary direct
_atom_sites_solution_secondary difmap
_audit_creation_method SHELXL-97
_cell_angle_alpha 98.855(2)
_cell_angle_beta 104.043(2)
_cell_angle_gamma 117.894(2)
_cell_formula_units_Z 2
_cell_length_a 11.8255(11)
_cell_length_b 12.5118(12)
_cell_length_c 16.3372(16)
_cell_measurement_reflns_used 5954
_cell_measurement_temperature 213(2)
_cell_measurement_theta_max 27.5505
_cell_measurement_theta_min 2.4665
_cell_volume 1969.1(3)
_computing_cell_refinement 'Bruker SMART'
_computing_data_collection 'Bruker SMART'
_computing_data_reduction 'Bruker SAINT'
_computing_molecular_graphics XP
_computing_structure_refinement 'SHELXL-97 (Sheldrick, 1997)'
_computing_structure_solution 'SHELXS-97 (Sheldrick, 1990)'
_diffrn_ambient_temperature 213(2)
_diffrn_measured_fraction_theta_full 0.989
_diffrn_measured_fraction_theta_max 0.989
_diffrn_measurement_device_type 'Bruker SMART'
_diffrn_measurement_method \w-scans
_diffrn_radiation_monochromator graphite
_diffrn_radiation_source 'normal-focus sealed tube'
_diffrn_radiation_type MoK\a
_diffrn_radiation_wavelength 0.71073
_diffrn_reflns_av_R_equivalents 0.0189
_diffrn_reflns_av_sigmaI/netI 0.0369
_diffrn_reflns_limit_h_max 14
_diffrn_reflns_limit_h_min -14
_diffrn_reflns_limit_k_max 12
_diffrn_reflns_limit_k_min -14
_diffrn_reflns_limit_l_max 19
_diffrn_reflns_limit_l_min -19
_diffrn_reflns_number 11586
_diffrn_reflns_theta_full 25.00
_diffrn_reflns_theta_max 25.00
_diffrn_reflns_theta_min 1.94
_exptl_absorpt_coefficient_mu 1.016
_exptl_absorpt_correction_T_max 0.8304
_exptl_absorpt_correction_T_min 0.7853
_exptl_absorpt_correction_type multi-scan
_exptl_absorpt_process_details SADABS
_exptl_crystal_colour brown
_exptl_crystal_density_diffrn 1.602
_exptl_crystal_density_meas ?
_exptl_crystal_density_method .
_exptl_crystal_description block
_exptl_crystal_F_000 970
_exptl_crystal_size_max 0.25
_exptl_crystal_size_mid 0.19
_exptl_crystal_size_min 0.19
_refine_diff_density_max 1.026
_refine_diff_density_min -0.940
_refine_diff_density_rms 0.100
_refine_ls_extinction_method none
_refine_ls_goodness_of_fit_ref 1.142
_refine_ls_hydrogen_treatment noref
_refine_ls_matrix_type full
_refine_ls_number_parameters 452
_refine_ls_number_reflns 6849
_refine_ls_number_restraints 7
_refine_ls_restrained_S_all 1.159
_refine_ls_R_factor_all 0.0586
_refine_ls_R_factor_gt 0.0408
_refine_ls_shift/su_max 0.006
_refine_ls_shift/su_mean 0.001
_refine_ls_structure_factor_coef Fsqd
_refine_ls_weighting_details 'calc w=1/[\s^2^(Fo^2^)+(0.0665P)^2^+0.0000P] where P=(Fo^2^+2Fc^2^)/3'
_refine_ls_weighting_scheme calc
_refine_ls_wR_factor_gt 0.1098
_refine_ls_wR_factor_ref 0.1198
_reflns_number_gt 5275
_reflns_number_total 6849
_reflns_threshold_expression >2sigma(I)
_cod_data_source_file b608422b.txt
_cod_data_source_block 2twoCH2Cl2
_cod_depositor_comments
;
The following automatic conversions were performed:
'_symmetry_cell_setting' value 'Triclinic' changed to 'triclinic'
according to '/home/saulius/struct/CIF-dictionaries/cif_core.dic'
dictionary named 'cif_core.dic' version 2.4.1 from 2010-06-29.

Automatic conversion script
Id: cif_fix_enum 1527 2010-12-29 10:47:43Z saulius 
;
_cod_original_sg_symbol_H-M P-1
_cod_database_code 7007659

loop_
_symmetry_equiv_pos_as_xyz
'x, y, z'
'-x, -y, -z'

loop_
_atom_site_label
_atom_site_type_symbol
_atom_site_fract_x
_atom_site_fract_y
_atom_site_fract_z
_atom_site_U_iso_or_equiv
_atom_site_adp_type
_atom_site_occupancy
_atom_site_symmetry_multiplicity
_atom_site_calc_flag
_atom_site_refinement_flags
_atom_site_disorder_assembly
_atom_site_disorder_group
Mo2 Mo 1.00352(3) 0.99186(3) 0.06559(2) 0.02475(12) Uani 1 1 d . . .
Mo1 Mo 0.98965(3) 0.98831(3) 0.43083(2) 0.02684(13) Uani 1 1 d . . .
Cl1 Cl 0.99183(11) 0.98487(11) 0.24730(7) 0.0409(3) Uani 1 1 d . . .
N10 N 0.8115(3) 0.9768(3) 0.0406(2) 0.0306(8) Uani 1 1 d . . .
N8 N 0.8957(3) 0.7884(3) 0.0181(2) 0.0322(8) Uani 1 1 d . . .
N6 N 0.5762(3) 0.8104(4) 0.4320(2) 0.0386(9) Uani 1 1 d . . .
N5 N 0.7693(3) 0.8704(3) 0.3823(2) 0.0318(8) Uani 1 1 d . . .
N12 N 0.6089(4) 0.9409(4) -0.0495(2) 0.0361(9) Uani 1 1 d . . .
C3 C 0.9672(4) 1.2072(4) 0.5102(3) 0.0323(10) Uani 1 1 d . . .
C10 C 0.7159(4) 0.8625(4) 0.4453(3) 0.0297(9) Uani 1 1 d . . .
C24 C 0.7425(4) 0.9712(4) -0.0399(3) 0.0283(9) Uani 1 1 d . . .
N3 N 0.9366(4) 1.3016(4) 0.5017(3) 0.0441(10) Uani 1 1 d . . .
C17 C 0.8444(4) 0.7371(4) -0.0693(3) 0.0336(10) Uani 1 1 d . . .
N9 N 0.7499(4) 0.6069(4) -0.1170(3) 0.0494(10) Uani 1 1 d . . .
N1 N 0.9688(3) 1.1481(3) 0.4357(2) 0.0311(8) Uani 1 1 d . . .
C22 C 0.7256(5) 0.9552(5) 0.0945(3) 0.0458(12) Uani 1 1 d . . .
H22A H 0.7536 1.0354 0.1369 0.055 Uiso 1 1 calc R . .
H22B H 0.7302 0.8969 0.1272 0.055 Uiso 1 1 calc R . .
C14 C 0.6816(4) 0.7903(4) 0.2899(3) 0.0368(10) Uani 1 1 d . . .
H14A H 0.6311 0.7016 0.2892 0.044 Uiso 1 1 calc R . .
H14B H 0.7410 0.7964 0.2559 0.044 Uiso 1 1 calc R . .
C13 C 0.5785(4) 0.8210(5) 0.2421(3) 0.0447(12) Uani 1 1 d . . .
H13A H 0.5439 0.7778 0.1782 0.054 Uiso 1 1 calc R . .
H13B H 0.6254 0.9129 0.2513 0.054 Uiso 1 1 calc R . .
C7 C 1.0308(5) 1.2662(5) 0.6694(3) 0.0467(12) Uani 1 1 d . . .
H7A H 1.1050 1.3508 0.6751 0.056 Uiso 1 1 calc R . .
H7B H 1.0666 1.2388 0.7170 0.056 Uiso 1 1 calc R . .
C8 C 0.7074(4) 0.8735(5) 0.5836(3) 0.0419(11) Uani 1 1 d . . .
H8A H 0.7453 0.9477 0.6353 0.050 Uiso 1 1 calc R . .
H8B H 0.6985 0.8014 0.6043 0.050 Uiso 1 1 calc R . .
C21 C 0.8820(5) 0.7051(4) 0.0742(3) 0.0474(13) Uani 1 1 d . . .
H21A H 0.9407 0.7589 0.1357 0.057 Uiso 1 1 calc R . .
H21B H 0.9179 0.6525 0.0563 0.057 Uiso 1 1 calc R . .
C1 C 0.9282(6) 1.1950(5) 0.3636(3) 0.0486(13) Uani 1 1 d . . .
H1A H 0.8431 1.1262 0.3161 0.058 Uiso 1 1 calc R . .
H1B H 1.0002 1.2303 0.3386 0.058 Uiso 1 1 calc R . .
C27 C 0.6068(5) 0.9279(6) -0.2426(3) 0.0542(14) Uani 1 1 d . . .
H27A H 0.6054 0.8485 -0.2591 0.065 Uiso 1 1 calc R . .
H27B H 0.5927 0.9537 -0.2961 0.065 Uiso 1 1 calc R . .
C28 C 0.7464(5) 1.0299(5) -0.1740(3) 0.0413(11) Uani 1 1 d . . .
H28A H 0.8120 1.0570 -0.2046 0.050 Uiso 1 1 calc R . .
H28B H 0.7409 1.1035 -0.1504 0.050 Uiso 1 1 calc R . .
C20 C 0.7414(6) 0.6188(5) 0.0727(3) 0.0625(16) Uani 1 1 d . . .
H20A H 0.6970 0.6674 0.0784 0.075 Uiso 1 1 calc R . .
H20B H 0.7488 0.5876 0.1241 0.075 Uiso 1 1 calc R . .
C9 C 0.5702(5) 0.8414(5) 0.5213(3) 0.0524(14) Uani 1 1 d . . .
H9A H 0.4945 0.7685 0.5280 0.063 Uiso 1 1 calc R . .
H9B H 0.5585 0.9142 0.5323 0.063 Uiso 1 1 calc R . .
C12 C 0.4573(5) 0.7816(5) 0.2730(3) 0.0505(13) Uani 1 1 d . . .
H12A H 0.3932 0.8001 0.2372 0.061 Uiso 1 1 calc R . .
H12B H 0.4091 0.6895 0.2627 0.061 Uiso 1 1 calc R . .
C23 C 0.5821(5) 0.8961(5) 0.0263(3) 0.0480(13) Uani 1 1 d . . .
H23A H 0.5321 0.8030 0.0093 0.058 Uiso 1 1 calc R . .
H23B H 0.5294 0.9261 0.0493 0.058 Uiso 1 1 calc R . .
C15 C 0.8099(6) 0.7291(5) -0.2141(3) 0.0547(14) Uani 1 1 d . . .
H15A H 0.8738 0.7318 -0.2434 0.066 Uiso 1 1 calc R . .
H15B H 0.7541 0.7585 -0.2460 0.066 Uiso 1 1 calc R . .
C6 C 0.9177(6) 1.2788(6) 0.6846(4) 0.0622(15) Uani 1 1 d . . .
H6A H 0.9440 1.3173 0.7483 0.075 Uiso 1 1 calc R . .
H6B H 0.8355 1.1937 0.6663 0.075 Uiso 1 1 calc R . .
C18 C 0.6278(5) 0.5419(5) -0.0947(4) 0.0606(15) Uani 1 1 d . . .
H18A H 0.5579 0.4646 -0.1442 0.073 Uiso 1 1 calc R . .
H18B H 0.5912 0.5973 -0.0878 0.073 Uiso 1 1 calc R . .
C5 C 0.8833(7) 1.3582(6) 0.6353(4) 0.0629(16) Uani 1 1 d . . .
H5A H 0.9647 1.4443 0.6560 0.075 Uiso 1 1 calc R . .
H5B H 0.8113 1.3648 0.6507 0.075 Uiso 1 1 calc R . .
C4 C 0.8352(6) 1.3079(6) 0.5341(4) 0.0583(15) Uani 1 1 d . . .
H4A H 0.7527 1.2225 0.5130 0.070 Uiso 1 1 calc R . .
H4B H 0.8098 1.3629 0.5084 0.070 Uiso 1 1 calc R . .
C16 C 0.7211(7) 0.5980(6) -0.2127(4) 0.083(2) Uani 1 1 d . . .
H16A H 0.7432 0.5397 -0.2420 0.100 Uiso 1 1 calc R . .
H16B H 0.6242 0.5670 -0.2432 0.100 Uiso 1 1 calc R . .
C11 C 0.4983(5) 0.8480(5) 0.3694(3) 0.0489(13) Uani 1 1 d . . .
H11A H 0.5544 0.9400 0.3806 0.059 Uiso 1 1 calc R . .
H11B H 0.4153 0.8303 0.3818 0.059 Uiso 1 1 calc R . .
C26 C 0.4897(5) 0.9036(6) -0.2103(3) 0.0685(18) Uani 1 1 d . . .
H26A H 0.4924 0.9834 -0.1923 0.082 Uiso 1 1 calc R . .
H26B H 0.4025 0.8431 -0.2594 0.082 Uiso 1 1 calc R . .
C25 C 0.4953(5) 0.8520(6) -0.1341(3) 0.0586(15) Uani 1 1 d . . .
H25A H 0.4086 0.8232 -0.1242 0.070 Uiso 1 1 calc R . .
H25B H 0.5021 0.7771 -0.1507 0.070 Uiso 1 1 calc R . .
C2 C 0.9078(8) 1.2957(6) 0.4060(4) 0.080(2) Uani 1 1 d . . .
H2A H 0.8135 1.2741 0.3775 0.096 Uiso 1 1 calc R . .
H2B H 0.9709 1.3779 0.4008 0.096 Uiso 1 1 calc R . .
C19 C 0.6522(6) 0.5058(5) -0.0112(4) 0.0680(17) Uani 1 1 d . . .
H19A H 0.6957 0.4561 -0.0159 0.082 Uiso 1 1 calc R . .
H19B H 0.5635 0.4511 -0.0063 0.082 Uiso 1 1 calc R . .
Cl2S Cl 0.3181(2) 0.4691(2) 0.44981(13) 0.0926(6) Uani 1 1 d . . .
Cl1S Cl 0.3616(2) 0.5462(2) 0.63617(15) 0.1152(7) Uani 1 1 d . . .
C1S C 0.3214(7) 0.4252(6) 0.5478(5) 0.080(2) Uani 1 1 d . . .
H1SA H 0.2313 0.3515 0.5375 0.096 Uiso 1 1 calc R . .
H1SB H 0.3890 0.4001 0.5619 0.096 Uiso 1 1 calc R . .
N4 N 0.7940(3) 0.9011(3) 0.5301(2) 0.0325(8) Uani 1 1 d . . .
N2 N 0.9974(4) 1.1789(3) 0.5846(2) 0.0324(8) Uani 1 1 d . . .
N11 N 0.8029(3) 0.9976(3) -0.0989(2) 0.0306(8) Uani 1 1 d . . .
N7 N 0.8842(3) 0.8084(3) -0.1217(2) 0.0323(8) Uani 1 1 d . . .
C2S C 0.9371(18) 0.4003(18) 0.0545(8) 0.073(3) Uani 0.363(4) 1 d PD A 1
H2SA H 0.9950 0.4926 0.0678 0.088 Uiso 0.363(4) 1 calc PR A 1
H2SB H 0.9981 0.3674 0.0585 0.088 Uiso 0.363(4) 1 calc PR A 1
Cl4S Cl 0.8792(9) 0.3777(9) 0.1387(5) 0.1172(13) Uani 0.363(4) 1 d PD A 1
Cl3S Cl 0.8376(16) 0.3448(15) -0.0495(7) 0.168(3) Uani 0.363(4) 1 d PD A 1
C2SA C 0.8897(11) 0.2913(10) 0.0759(5) 0.073(3) Uani 0.637(4) 1 d PD A 2
H2SC H 0.9855 0.3304 0.0801 0.088 Uiso 0.637(4) 1 calc PR A 2
H2SD H 0.8501 0.1991 0.0591 0.088 Uiso 0.637(4) 1 calc PR A 2
Cl4A Cl 0.8909(5) 0.3401(5) 0.1836(3) 0.1172(13) Uani 0.637(4) 1 d PD A 2
Cl3A Cl 0.8135(8) 0.3190(7) -0.0027(4) 0.168(3) Uani 0.637(4) 1 d PD A 2

loop_
_atom_site_aniso_label
_atom_site_aniso_U_11
_atom_site_aniso_U_22
_atom_site_aniso_U_33
_atom_site_aniso_U_23
_atom_site_aniso_U_13
_atom_site_aniso_U_12
Mo2 0.0206(2) 0.0316(2) 0.0235(2) 0.01112(16) 0.00774(16) 0.01412(17)
Mo1 0.0232(2) 0.0402(2) 0.0241(2) 0.01424(17) 0.00961(16) 0.02009(18)
Cl1 0.0385(6) 0.0590(8) 0.0315(6) 0.0202(5) 0.0129(5) 0.0285(6)
N10 0.0279(19) 0.045(2) 0.0257(19) 0.0170(17) 0.0119(16) 0.0213(17)
N8 0.0301(19) 0.035(2) 0.032(2) 0.0149(16) 0.0103(17) 0.0166(17)
N6 0.0251(19) 0.057(3) 0.034(2) 0.0158(19) 0.0117(17) 0.0213(19)
N5 0.0268(19) 0.043(2) 0.0259(19) 0.0122(16) 0.0066(16) 0.0197(17)
N12 0.029(2) 0.060(3) 0.032(2) 0.0225(19) 0.0150(17) 0.0288(19)
C3 0.024(2) 0.036(3) 0.041(3) 0.016(2) 0.012(2) 0.017(2)
C10 0.026(2) 0.034(2) 0.032(2) 0.0125(19) 0.0111(19) 0.0176(19)
C24 0.023(2) 0.033(2) 0.028(2) 0.0079(18) 0.0062(18) 0.0167(19)
N3 0.051(2) 0.045(2) 0.051(3) 0.020(2) 0.020(2) 0.033(2)
C17 0.031(2) 0.032(2) 0.042(3) 0.011(2) 0.014(2) 0.019(2)
N9 0.050(3) 0.030(2) 0.054(3) 0.0083(19) 0.022(2) 0.011(2)
N1 0.0283(19) 0.043(2) 0.030(2) 0.0183(17) 0.0090(16) 0.0227(17)
C22 0.039(3) 0.079(4) 0.035(3) 0.025(3) 0.020(2) 0.037(3)
C14 0.032(2) 0.047(3) 0.029(2) 0.013(2) 0.010(2) 0.019(2)
C13 0.030(2) 0.062(3) 0.032(3) 0.020(2) 0.005(2) 0.018(2)
C7 0.062(3) 0.055(3) 0.032(3) 0.017(2) 0.016(2) 0.038(3)
C8 0.031(2) 0.062(3) 0.032(3) 0.017(2) 0.015(2) 0.021(2)
C21 0.055(3) 0.040(3) 0.042(3) 0.024(2) 0.012(2) 0.020(2)
C1 0.067(3) 0.064(3) 0.037(3) 0.025(3) 0.024(3) 0.046(3)
C27 0.042(3) 0.104(5) 0.030(3) 0.024(3) 0.014(2) 0.048(3)
C28 0.044(3) 0.068(3) 0.030(3) 0.024(2) 0.017(2) 0.039(3)
C20 0.072(4) 0.060(4) 0.050(4) 0.028(3) 0.024(3) 0.026(3)
C9 0.034(3) 0.085(4) 0.044(3) 0.023(3) 0.021(2) 0.031(3)
C12 0.034(3) 0.071(4) 0.047(3) 0.026(3) 0.010(2) 0.029(3)
C23 0.040(3) 0.082(4) 0.041(3) 0.031(3) 0.023(2) 0.038(3)
C15 0.070(4) 0.045(3) 0.037(3) 0.009(2) 0.022(3) 0.021(3)
C6 0.083(4) 0.068(4) 0.059(4) 0.025(3) 0.034(3) 0.052(4)
C18 0.049(3) 0.040(3) 0.061(4) 0.008(3) 0.015(3) 0.004(3)
C5 0.081(4) 0.067(4) 0.061(4) 0.022(3) 0.028(3) 0.053(4)
C4 0.058(4) 0.060(4) 0.070(4) 0.017(3) 0.022(3) 0.042(3)
C16 0.107(5) 0.056(4) 0.037(3) 0.008(3) 0.013(3) 0.015(4)
C11 0.033(3) 0.072(4) 0.054(3) 0.027(3) 0.017(2) 0.034(3)
C26 0.041(3) 0.127(6) 0.038(3) 0.025(3) 0.009(3) 0.048(4)
C25 0.024(3) 0.093(4) 0.048(3) 0.025(3) 0.010(2) 0.023(3)
C2 0.124(6) 0.094(5) 0.049(4) 0.034(4) 0.020(4) 0.078(5)
C19 0.066(4) 0.052(4) 0.079(5) 0.023(3) 0.035(4) 0.021(3)
Cl2S 0.0864(13) 0.1055(15) 0.0930(14) 0.0367(12) 0.0287(11) 0.0558(12)
Cl1S 0.1261(19) 0.1014(16) 0.1059(17) 0.0260(13) 0.0381(14) 0.0546(14)
C1S 0.062(4) 0.061(4) 0.108(6) 0.027(4) 0.029(4) 0.028(3)
N4 0.0278(19) 0.046(2) 0.028(2) 0.0146(17) 0.0136(16) 0.0198(17)
N2 0.036(2) 0.044(2) 0.027(2) 0.0129(16) 0.0105(16) 0.0277(18)
N11 0.0282(19) 0.043(2) 0.029(2) 0.0163(17) 0.0134(16) 0.0217(17)
N7 0.0309(19) 0.035(2) 0.0268(19) 0.0081(16) 0.0079(16) 0.0154(17)
C2S 0.086(6) 0.075(6) 0.084(7) 0.021(5) 0.030(5) 0.064(6)
Cl4S 0.106(2) 0.138(3) 0.081(3) 0.003(2) 0.018(2) 0.061(2)
Cl3S 0.217(5) 0.188(5) 0.140(6) 0.025(5) 0.046(5) 0.154(4)
C2SA 0.086(6) 0.075(6) 0.084(7) 0.021(5) 0.030(5) 0.064(6)
Cl4A 0.106(2) 0.138(3) 0.081(3) 0.003(2) 0.018(2) 0.061(2)
Cl3A 0.217(5) 0.188(5) 0.140(6) 0.025(5) 0.046(5) 0.154(4)

loop_
_atom_type_symbol
_atom_type_description
_atom_type_scat_dispersion_real
_atom_type_scat_dispersion_imag
_atom_type_scat_source
C C 0.0033 0.0016 'International Tables Vol C Tables 4.2.6.8 and 6.1.1.4'
H H 0.0000 0.0000 'International Tables Vol C Tables 4.2.6.8 and 6.1.1.4'
N N 0.0061 0.0033 'International Tables Vol C Tables 4.2.6.8 and 6.1.1.4'
Cl Cl 0.1484 0.1585 'International Tables Vol C Tables 4.2.6.8 and 6.1.1.4'
Mo Mo -1.6832 0.6857 'International Tables Vol C Tables 4.2.6.8 and 6.1.1.4'

loop_
_geom_angle_atom_site_label_1
_geom_angle_atom_site_label_2
_geom_angle_atom_site_label_3
_geom_angle
_geom_angle_site_symmetry_1
_geom_angle_site_symmetry_3
_geom_angle_publ_flag
N7 Mo2 N10 93.45(13) 2_775 . ?
N7 Mo2 N8 175.75(12) 2_775 . ?
N10 Mo2 N8 88.23(13) . . ?
N7 Mo2 N11 87.52(13) 2_775 2_775 ?
N10 Mo2 N11 175.93(11) . 2_775 ?
N8 Mo2 N11 90.53(13) . 2_775 ?
N7 Mo2 Mo2 91.15(9) 2_775 2_775 ?
N10 Mo2 Mo2 90.07(8) . 2_775 ?
N8 Mo2 Mo2 92.75(9) . 2_775 ?
N11 Mo2 Mo2 93.86(8) 2_775 2_775 ?
N7 Mo2 Cl1 85.67(9) 2_775 . ?
N10 Mo2 Cl1 83.55(9) . . ?
N8 Mo2 Cl1 90.66(9) . . ?
N11 Mo2 Cl1 92.59(9) 2_775 . ?
Mo2 Mo2 Cl1 172.67(3) 2_775 . ?
N1 Mo1 N4 93.47(13) . 2_776 ?
N1 Mo1 N2 175.72(12) . 2_776 ?
N4 Mo1 N2 88.33(13) 2_776 2_776 ?
N1 Mo1 N5 87.95(13) . . ?
N4 Mo1 N5 176.07(13) 2_776 . ?
N2 Mo1 N5 90.00(13) 2_776 . ?
N1 Mo1 Mo1 90.73(9) . 2_776 ?
N4 Mo1 Mo1 89.81(9) 2_776 2_776 ?
N2 Mo1 Mo1 93.15(9) 2_776 2_776 ?
N5 Mo1 Mo1 93.84(9) . 2_776 ?
N1 Mo1 Cl1 86.55(9) . . ?
N4 Mo1 Cl1 84.34(9) 2_776 . ?
N2 Mo1 Cl1 89.77(9) 2_776 . ?
N5 Mo1 Cl1 92.09(9) . . ?
Mo1 Mo1 Cl1 173.39(3) 2_776 . ?
Mo1 Cl1 Mo2 177.78(5) . . ?
C24 N10 C22 109.2(3) . . ?
C24 N10 Mo2 119.7(3) . . ?
C22 N10 Mo2 130.7(3) . . ?
C17 N8 C21 119.1(4) . . ?
C17 N8 Mo2 115.4(3) . . ?
C21 N8 Mo2 125.4(3) . . ?
C10 N6 C9 105.8(3) . . ?
C10 N6 C11 117.8(3) . . ?
C9 N6 C11 111.3(4) . . ?
C10 N5 C14 120.2(4) . . ?
C10 N5 Mo1 114.1(3) . . ?
C14 N5 Mo1 125.2(3) . . ?
C24 N12 C25 119.3(4) . . ?
C24 N12 C23 106.0(3) . . ?
C25 N12 C23 111.2(4) . . ?
N2 C3 N1 120.9(4) . . ?
N2 C3 N3 125.5(4) . . ?
N1 C3 N3 113.5(4) . . ?
N4 C10 N5 121.1(4) . . ?
N4 C10 N6 112.9(4) . . ?
N5 C10 N6 125.9(4) . . ?
N11 C24 N10 120.6(4) . . ?
N11 C24 N12 127.1(4) . . ?
N10 C24 N12 112.2(3) . . ?
C3 N3 C4 120.7(4) . . ?
C3 N3 C2 105.6(4) . . ?
C4 N3 C2 112.7(4) . . ?
N8 C17 N7 120.9(4) . . ?
N8 C17 N9 126.1(4) . . ?
N7 C17 N9 113.0(4) . . ?
C17 N9 C18 117.4(4) . . ?
C17 N9 C16 105.7(4) . . ?
C18 N9 C16 114.5(4) . . ?
C3 N1 C1 109.6(3) . . ?
C3 N1 Mo1 119.1(3) . . ?
C1 N1 Mo1 130.1(3) . . ?
N10 C22 C23 103.5(3) . . ?
N5 C14 C13 116.6(4) . . ?
C14 C13 C12 113.6(4) . . ?
N2 C7 C6 117.2(4) . . ?
N4 C8 C9 104.2(3) . . ?
N8 C21 C20 117.1(4) . . ?
N1 C1 C2 105.0(4) . . ?
C28 C27 C26 113.2(4) . . ?
N11 C28 C27 117.9(4) . . ?
C21 C20 C19 113.2(5) . . ?
N6 C9 C8 103.9(4) . . ?
C11 C12 C13 113.3(4) . . ?
N12 C23 C22 103.2(3) . . ?
N7 C15 C16 106.0(4) . . ?
C7 C6 C5 113.5(5) . . ?
N9 C18 C19 114.2(5) . . ?
C6 C5 C4 115.3(5) . . ?
N3 C4 C5 114.2(4) . . ?
C15 C16 N9 105.8(4) . . ?
N6 C11 C12 114.5(4) . . ?
C25 C26 C27 112.8(4) . . ?
N12 C25 C26 115.8(5) . . ?
C1 C2 N3 106.1(4) . . ?
C18 C19 C20 113.8(5) . . ?
Cl1S C1S Cl2S 112.3(4) . . ?
C10 N4 C8 109.2(3) . . ?
C10 N4 Mo1 119.7(3) . 2_776 ?
C8 N4 Mo1 130.3(3) . 2_776 ?
C3 N2 C7 119.4(4) . . ?
C3 N2 Mo1 115.2(3) . 2_776 ?
C7 N2 Mo1 125.1(3) . 2_776 ?
C24 N11 C28 120.7(3) . . ?
C24 N11 Mo2 114.6(2) . 2_775 ?
C28 N11 Mo2 124.4(3) . 2_775 ?
C17 N7 C15 109.4(4) . . ?
C17 N7 Mo2 118.3(3) . 2_775 ?
C15 N7 Mo2 130.3(3) . 2_775 ?
Cl3S C2S Cl4S 123.9(12) . . ?
Cl3A C2SA Cl4A 120.2(6) . . ?

loop_
_geom_bond_atom_site_label_1
_geom_bond_atom_site_label_2
_geom_bond_distance
_geom_bond_site_symmetry_2
_geom_bond_publ_flag
Mo2 N7 2.109(3) 2_775 ?
Mo2 N10 2.118(3) . ?
Mo2 N8 2.141(3) . ?
Mo2 N11 2.155(3) 2_775 ?
Mo2 Mo2 2.1690(7) 2_775 ?
Mo2 Cl1 3.0178(11) . ?
Mo1 N1 2.118(3) . ?
Mo1 N4 2.119(3) 2_776 ?
Mo1 N2 2.149(3) 2_776 ?
Mo1 N5 2.153(3) . ?
Mo1 Mo1 2.1711(7) 2_776 ?
Mo1 Cl1 2.9987(11) . ?
N10 C24 1.341(5) . ?
N10 C22 1.459(5) . ?
N8 C17 1.324(5) . ?
N8 C21 1.470(5) . ?
N6 C10 1.406(5) . ?
N6 C9 1.477(6) . ?
N6 C11 1.487(5) . ?
N5 C10 1.326(5) . ?
N5 C14 1.469(5) . ?
N12 C24 1.402(5) . ?
N12 C25 1.477(6) . ?
N12 C23 1.479(5) . ?
C3 N2 1.331(5) . ?
C3 N1 1.333(5) . ?
C3 N3 1.403(5) . ?
C10 N4 1.326(5) . ?
C24 N11 1.327(5) . ?
N3 C4 1.452(6) . ?
N3 C2 1.500(6) . ?
C17 N7 1.337(5) . ?
C17 N9 1.412(6) . ?
N9 C18 1.458(6) . ?
N9 C16 1.491(6) . ?
N1 C1 1.471(5) . ?
C22 C23 1.524(6) . ?
C14 C13 1.521(5) . ?
C13 C12 1.523(6) . ?
C7 N2 1.460(5) . ?
C7 C6 1.491(7) . ?
C8 N4 1.460(5) . ?
C8 C9 1.515(6) . ?
C21 C20 1.491(7) . ?
C1 C2 1.491(7) . ?
C27 C28 1.517(7) . ?
C27 C26 1.516(6) . ?
C28 N11 1.456(5) . ?
C20 C19 1.515(8) . ?
C12 C11 1.501(7) . ?
C15 N7 1.453(5) . ?
C15 C16 1.486(7) . ?
C6 C5 1.505(7) . ?
C18 C19 1.506(7) . ?
C5 C4 1.530(7) . ?
C26 C25 1.489(7) . ?
Cl2S C1S 1.768(7) . ?
Cl1S C1S 1.709(7) . ?
N4 Mo1 2.119(3) 2_776 ?
N2 Mo1 2.149(3) 2_776 ?
N11 Mo2 2.155(3) 2_775 ?
N7 Mo2 2.109(3) 2_775 ?
C2S Cl3S 1.629(13) . ?
C2S Cl4S 1.684(12) . ?
C2SA Cl3A 1.564(8) . ?
C2SA Cl4A 1.766(8) . ?
